data_7707966
loop_
_publ_author_name
'Wang, Wen-Min'
'Wu, Zhi-Lei'
'Cui, Jian-Zhong'

_publ_section_title
;
 Molecular assemblies from linear-shaped Ln<sub>4</sub> clusters to
 Ln<sub>8</sub> clusters using different \b-diketonates: disparate
 magnetocaloric effects and single-molecule magnet behaviours.
;
_journal_issue 37
_journal_name_full 'Dalton transactions (Cambridge, England : 2003)'
_journal_page_first 12931
_journal_page_last 12943
_journal_paper_doi 10.1039/d1dt01344k
_journal_volume 50
_journal_year 2021
_chemical_formula_moiety '2(C57 H49 Gd2 N3 O12), 2[CH4O]'
_chemical_formula_sum 'C116 H106 Gd4 N6 O26'
_chemical_formula_weight 2629.14
_space_group_crystal_system triclinic
_space_group_IT_number 2
_space_group_name_Hall '-P 1'
_space_group_name_H-M_alt 'P -1'
_atom_sites_solution_hydrogens mixed
_audit_creation_date 2021-06-06
_audit_creation_method
;
Olex2 1.2
(compiled 2018.05.29 svn.r3508 for OlexSys, GUI svn.r5506)
;
_audit_update_record
;
2021-06-10 deposited with the CCDC.	2021-08-05 downloaded from the CCDC.
;
_cell_angle_alpha 89.078(2)
_cell_angle_beta 89.403(2)
_cell_angle_gamma 68.0660(18)
_cell_formula_units_Z 2
_cell_length_a 14.0128(6)
_cell_length_b 17.0735(7)
_cell_length_c 23.9952(10)
_cell_measurement_reflns_used 9964
_cell_measurement_temperature 150(2)
_cell_measurement_theta_max 26.39
_cell_measurement_theta_min 2.30
_cell_volume 5324.5(4)
_computing_cell_refinement 'SAINT v8.37A (Bruker, 2015)'
_computing_data_collection 'SAINT v8.37A (Bruker, 2015)'
_computing_data_reduction 'SAINT v8.37A (Bruker, 2015)'
_computing_molecular_graphics 'Olex2 (Dolomanov et al., 2009)'
_computing_publication_material 'Olex2 (Dolomanov et al., 2009)'
_computing_structure_refinement 'XL (Sheldrick, 2008)'
_computing_structure_solution 'SHELXS-97 (Sheldrick, 1990)'
_diffrn_ambient_temperature 150.01
_diffrn_measured_fraction_theta_full 0.999
_diffrn_measured_fraction_theta_max 0.998
_diffrn_measurement_device_type 'Bruker APEX-II CCD'
_diffrn_measurement_method '\f and \w scans'
_diffrn_radiation_type MoK\a
_diffrn_radiation_wavelength 0.71073
_diffrn_reflns_av_R_equivalents 0.0653
_diffrn_reflns_av_unetI/netI 0.0525
_diffrn_reflns_Laue_measured_fraction_full 0.999
_diffrn_reflns_Laue_measured_fraction_max 0.998
_diffrn_reflns_limit_h_max 17
_diffrn_reflns_limit_h_min -17
_diffrn_reflns_limit_k_max 21
_diffrn_reflns_limit_k_min -21
_diffrn_reflns_limit_l_max 30
_diffrn_reflns_limit_l_min -30
_diffrn_reflns_number 91026
_diffrn_reflns_point_group_measured_fraction_full 0.999
_diffrn_reflns_point_group_measured_fraction_max 0.998
_diffrn_reflns_theta_full 25.242
_diffrn_reflns_theta_max 26.458
_diffrn_reflns_theta_min 2.305
_diffrn_standards_number 0
_exptl_absorpt_coefficient_mu 2.534
_exptl_absorpt_correction_T_max 0.7454
_exptl_absorpt_correction_T_min 0.5728
_exptl_absorpt_correction_type multi-scan
_exptl_absorpt_process_details
;
SADABS-2016/2 (Bruker,2016/2) was used for absorption correction.
wR2(int) was 0.0861 before and 0.0573 after correction.
The Ratio of minimum to maximum transmission is 0.7684.
The \l/2 correction factor is Not present.
;
_exptl_crystal_colour yellow
_exptl_crystal_density_diffrn 1.640
_exptl_crystal_description block
_exptl_crystal_F_000 2544
_exptl_crystal_size_max 0.26
_exptl_crystal_size_mid 0.21
_exptl_crystal_size_min 0.14
_refine_diff_density_max 1.898
_refine_diff_density_min -1.858
_refine_diff_density_rms 0.136
_refine_ls_extinction_method none
_refine_ls_goodness_of_fit_ref 1.028
_refine_ls_hydrogen_treatment mixed
_refine_ls_matrix_type full
_refine_ls_number_parameters 1353
_refine_ls_number_reflns 21943
_refine_ls_number_restraints 73
_refine_ls_restrained_S_all 1.041
_refine_ls_R_factor_all 0.0648
_refine_ls_R_factor_gt 0.0398
_refine_ls_shift/su_max 0.005
_refine_ls_shift/su_mean 0.000
_refine_ls_structure_factor_coef Fsqd
_refine_ls_weighting_details 'w=1/[\s^2^(Fo^2^)+(0.0412P)^2^+15.0293P] where P=(Fo^2^+2Fc^2^)/3'
_refine_ls_weighting_scheme calc
_refine_ls_wR_factor_gt 0.0880
_refine_ls_wR_factor_ref 0.0984
_reflns_Friedel_coverage 0.000
_reflns_number_gt 16616
_reflns_number_total 21943
_reflns_threshold_expression 'I > 2\s(I)'
_cod_data_source_file d1dt01344k2.cif
_cod_data_source_block 1
_cod_depositor_comments 'Adding full bibliography for 7707966--7707970.cif.'
_cod_database_code 7707966
_shelx_shelxl_version_number 2018/3
_shelx_space_group_comment
;
The symmetry employed for this shelxl refinement is uniquely defined
by the following loop, which should always be used as a source of
symmetry information in preference to the above space-group names.
They are only intended as comments.
;
_shelx_estimated_absorpt_t_max 0.718
_shelx_estimated_absorpt_t_min 0.559
_olex2_refinement_description
;
1. Fixed Uiso
 At 1.2 times of:
  All C(H) groups
 At 1.5 times of:
  All C(H,H,H) groups, All O(H) groups
2. Restrained distances
 O12-H12
 0.87 with sigma of 0.01
 O11-H11
 0.87 with sigma of 0.01
 O23-H23
 0.87 with sigma of 0.01
 O24-H24
 0.87 with sigma of 0.01
 H13C_$1-H4_$2
 2.2 with sigma of 0.02
 C139-H12
 1.924117 with sigma of 0.02
 Gd8-H12
 2.938819 with sigma of 0.02
 C56-H11
 1.917717 with sigma of 0.02
 Gd4-H11
 3.050301 with sigma of 0.02
 C148-H23
 1.919149 with sigma of 0.02
 Gd2-H23
 2.9992 with sigma of 0.02
 C112-H24
 1.915551 with sigma of 0.02
 Gd6-H24
 2.916442 with sigma of 0.02
3. Uiso/Uaniso restraints and constraints
Uanis(C83) \\sim Ueq, Uanis(C84) \\sim Ueq, Uanis(C85) \\sim Ueq, Uanis(C28)
\\sim Ueq, Uanis(C27) \\sim Ueq, Uanis(C40) \\sim Ueq: with sigma of 0.01 and
sigma for terminal atoms of 0.02
Uanis(C60) \\sim Ueq, Uanis(C61) \\sim Ueq: with sigma of 0.01 and sigma for
terminal atoms of 0.02
Uanis(C39) \\sim Ueq, Uanis(C38) \\sim Ueq, Uanis(C40) \\sim Ueq: with sigma of
0.01 and sigma for terminal atoms of 0.02
4.a Aromatic/amide H refined with riding coordinates:
 C63(H63), C7(H7), C68(H68), C43(H43), C18(H18), C42(H42), C101(H101),
 C92(H92), C93(H93), C74(H74), C77(H77), C80(H80), C109(H109), C48(H48),
 C71(H71), C26(H26), C97(H97), C5(H5), C96(H96), C104(H104), C107(H107),
 C98(H98), C45(H45), C67(H67), C61(H61), C3(H3), C79(H79), C108(H108), C21(H21),
  C33(H33), C59(H59), C25(H25), C89(H89), C70(H70), C4(H4A), C95(H95),
 C110(H110), C15(H15), C44(H44), C111(H111), C78(H78), C11(H11D), C30(H30),
 C81(H81), C69(H69), C41(H41), C99(H99), C51(H51), C12(H12A), C100(H100),
 C60(H60), C94(H94), C55(H55), C54(H54), C53(H53), C22(H22), C86(H86), C36(H36),
  C52(H52), C23(H23A), C82(H82), C24(H24A), C13(H13), C14(H14), C85(H85),
 C40(H40), C37(H37), C38(H38), C29(H29), C39(H39), C27(H27), C83(H83), C28(H28),
  C84(H84)
4.b Idealised Me refined as rotating group:
 C10(H10A,H10B,H10C), C112(H11A,H11B,H11C), C66(H66A,H66B,H66C), C139(H13A,
 H13B,H13C), C148(H14A,H14B,H14C), C56(H56A,H56B,H56C)
4.c Idealised tetrahedral OH refined as rotating group:
 O4(H4), O16(H16)
;
_olex2_submission_special_instructions 'No special instructions were received'

loop_
_space_group_symop_operation_xyz
'x, y, z'
'-x, -y, -z'

loop_
_atom_site_label
_atom_site_type_symbol
_atom_site_fract_x
_atom_site_fract_y
_atom_site_fract_z
_atom_site_U_iso_or_equiv
_atom_site_adp_type
_atom_site_occupancy
_atom_site_site_symmetry_order
_atom_site_calc_flag
_atom_site_refinement_flags_posn
_atom_site_refinement_flags_adp
_atom_site_refinement_flags_occupancy
_atom_site_disorder_assembly
_atom_site_disorder_group
Gd2 Gd 0.49538(2) -0.10400(2) 0.51939(2) 0.01684(6) Uani 1 1 d D . . . .
Gd4 Gd 1.00715(2) -0.10952(2) 1.01274(2) 0.01690(6) Uani 1 1 d D . . . .
Gd6 Gd 0.45834(2) 0.30511(2) 0.56892(2) 0.02061(6) Uani 1 1 d D . . . .
Gd8 Gd 0.98104(2) -0.28018(2) 0.91600(2) 0.02470(7) Uani 1 1 d D . . . .
O1 O 0.9373(3) -0.1370(2) 0.92903(14) 0.0217(8) Uani 1 1 d . . . . .
O2 O 0.9134(3) 0.0162(2) 0.96842(14) 0.0214(8) Uani 1 1 d . . . . .
O15 O 0.5599(3) -0.2487(2) 0.51980(14) 0.0239(8) Uani 1 1 d . . . . .
O19 O 0.2913(3) 0.3076(2) 0.57101(16) 0.0293(9) Uani 1 1 d . . . . .
O17 O 0.3374(3) -0.1191(2) 0.51531(16) 0.0275(8) Uani 1 1 d . . . . .
O20 O 0.4093(3) 0.3050(3) 0.66123(16) 0.0356(10) Uani 1 1 d . . . . .
O9 O 0.9719(3) -0.0757(2) 1.10586(16) 0.0319(9) Uani 1 1 d . . . . .
O8 O 0.9707(3) -0.4111(2) 0.89535(17) 0.0356(10) Uani 1 1 d . . . . .
O18 O 0.3991(3) -0.0458(2) 0.59875(16) 0.0308(9) Uani 1 1 d . . . . .
O22 O 0.4196(3) 0.4456(2) 0.59176(16) 0.0336(9) Uani 1 1 d . . . . .
O12 O 0.8725(3) -0.2758(2) 0.99460(18) 0.0371(10) Uani 1 1 d D . . . .
H12 H 0.854(3) -0.230(2) 1.0147(16) 0.056 Uiso 1 1 d DR . . . .
N5 N 0.6535(4) -0.2596(3) 0.60131(19) 0.0307(11) Uani 1 1 d . . . . .
N4 N 0.6166(4) -0.1706(3) 0.59572(19) 0.0274(10) Uani 1 1 d . . . . .
O14 O 0.5576(3) -0.0030(2) 0.54660(14) 0.0198(7) Uani 1 1 d . . . . .
O11 O 1.1432(3) -0.1367(2) 0.93990(16) 0.0311(9) Uani 1 1 d D . . . .
H11 H 1.148(2) -0.176(2) 0.9154(14) 0.047 Uiso 1 1 d DR . . . .
O10 O 0.8527(3) -0.1260(2) 1.03786(16) 0.0289(8) Uani 1 1 d . . . . .
N3 N 0.8889(3) 0.4045(3) 1.0297(2) 0.0277(10) Uani 1 1 d . . . . .
O3 O 0.9403(3) 0.2517(2) 1.00193(15) 0.0232(8) Uani 1 1 d . . . . .
O4 O 0.8680(3) 0.4879(2) 1.0440(2) 0.0409(11) Uani 1 1 d . . . . .
H4 H 0.911285 0.504534 1.028644 0.061 Uiso 1 1 calc DGR . . . .
O6 O 0.9874(3) -0.2785(3) 0.82037(17) 0.0390(10) Uani 1 1 d . . . . .
O7 O 0.8148(3) -0.2529(2) 0.88290(18) 0.0368(10) Uani 1 1 d . . . . .
O13 O 0.5159(3) 0.1600(2) 0.56937(14) 0.0212(7) Uani 1 1 d . . . . .
O21 O 0.5896(3) 0.3109(2) 0.62553(16) 0.0308(9) Uani 1 1 d . . . . .
O23 O 0.6651(3) -0.1442(2) 0.47401(17) 0.0302(9) Uani 1 1 d D . . . .
H23 H 0.6808(17) -0.187(2) 0.4505(17) 0.045 Uiso 1 1 d DR . . . .
O5 O 1.1455(3) -0.2882(3) 0.88820(18) 0.0384(10) Uani 1 1 d . . . . .
C10 C 0.7445(5) 0.4649(3) 0.9645(3) 0.0387(15) Uani 1 1 d . . . . .
H10A H 0.691674 0.494171 0.992105 0.058 Uiso 1 1 calc GR . . . .
H10B H 0.714207 0.441408 0.935698 0.058 Uiso 1 1 calc GR . . . .
H10C H 0.771588 0.504809 0.947346 0.058 Uiso 1 1 calc GR . . . .
O24 O 0.6081(3) 0.2831(3) 0.51355(18) 0.0356(10) Uani 1 1 d D . . . .
H24 H 0.632(3) 0.236(2) 0.494(2) 0.053 Uiso 1 1 d DR . . . .
O16 O 0.6722(4) -0.4952(2) 0.50358(19) 0.0442(12) Uani 1 1 d . . . . .
H16 H 0.663762 -0.506695 0.470527 0.066 Uiso 1 1 calc GR . . . .
C64 C 0.6206(4) -0.2912(3) 0.5601(2) 0.0238(11) Uani 1 1 d . . . . .
N1 N 0.8301(3) 0.1965(3) 0.94123(18) 0.0230(9) Uani 1 1 d . . . . .
N2 N 0.7936(3) 0.2846(3) 0.94870(19) 0.0252(10) Uani 1 1 d . . . . .
N6 N 0.6346(4) -0.4081(3) 0.5098(2) 0.0312(11) Uani 1 1 d . . . . .
C19 C 0.8902(5) -0.0418(4) 1.1338(2) 0.0332(13) Uani 1 1 d . . . . .
C2 C 0.8688(4) -0.0676(3) 0.9031(2) 0.0230(11) Uani 1 1 d . . . . .
C63 C 0.6540(5) -0.1362(4) 0.6327(2) 0.0370(15) Uani 1 1 d . . . . .
H63 H 0.698622 -0.172913 0.659534 0.044 Uiso 1 1 calc R . . . .
C1 C 0.8576(4) 0.0134(3) 0.9238(2) 0.0212(11) Uani 1 1 d . . . . .
C7 C 0.7700(4) 0.1724(3) 0.9119(2) 0.0249(11) Uani 1 1 d . . . . .
H7 H 0.708786 0.215075 0.898446 0.030 Uiso 1 1 calc R . . . .
C68 C 0.3295(6) 0.1271(5) 0.7250(3) 0.059(2) Uani 1 1 d . . . . .
H68 H 0.381441 0.144740 0.738804 0.070 Uiso 1 1 calc R . . . .
C8 C 0.8557(4) 0.3049(3) 0.9800(2) 0.0233(11) Uani 1 1 d . . . . .
C90 C 0.2193(4) 0.3276(4) 0.6075(2) 0.0312(13) Uani 1 1 d . . . . .
C43 C 1.0137(5) -0.6944(5) 0.8261(3) 0.0503(18) Uani 1 1 d . . . . .
H43 H 1.036259 -0.753027 0.818558 0.060 Uiso 1 1 calc R . . . .
C112 C 0.6890(5) 0.3146(4) 0.5193(3) 0.0479(17) Uani 1 1 d D . . . .
H11A H 0.724009 0.311417 0.483326 0.072 Uiso 1 1 calc GR . . . .
H11B H 0.738420 0.280359 0.547060 0.072 Uiso 1 1 calc GR . . . .
H11C H 0.659874 0.373408 0.531317 0.072 Uiso 1 1 calc GR . . . .
C66 C 0.7194(6) -0.4423(4) 0.6012(3) 0.0460(17) Uani 1 1 d . . . . .
H66A H 0.790416 -0.470866 0.588275 0.069 Uiso 1 1 calc GR . . . .
H66B H 0.689454 -0.484509 0.610271 0.069 Uiso 1 1 calc GR . . . .
H66C H 0.718803 -0.409695 0.634535 0.069 Uiso 1 1 calc GR . . . .
C17 C 0.7847(4) -0.0940(4) 1.0753(3) 0.0334(13) Uani 1 1 d . . . . .
C31 C 1.3133(5) -0.3446(5) 0.8497(3) 0.0500(18) Uani 1 1 d . . . . .
C18 C 0.7978(5) -0.0515(4) 1.1214(3) 0.0399(15) Uani 1 1 d . . . . .
H18 H 0.741039 -0.027537 1.145950 0.048 Uiso 1 1 calc R . . . .
C9 C 0.8297(4) 0.3951(3) 0.9925(2) 0.0290(12) Uani 1 1 d . . . . .
C47 C 0.9149(5) -0.4323(4) 0.8610(2) 0.0335(13) Uani 1 1 d . . . . .
C6 C 0.7871(4) 0.0860(3) 0.8974(2) 0.0238(11) Uani 1 1 d . . . . .
C91 C 0.1143(4) 0.3393(4) 0.5869(3) 0.0317(13) Uani 1 1 d . . . . .
C42 C 1.0189(4) -0.6688(4) 0.8789(3) 0.0390(15) Uani 1 1 d . . . . .
H42 H 1.043136 -0.709373 0.908193 0.047 Uiso 1 1 calc R . . . .
C101 C 0.6757(6) 0.3585(5) 0.7576(3) 0.0508(18) Uani 1 1 d . . . . .
H101 H 0.624227 0.412053 0.765592 0.061 Uiso 1 1 calc R . . . .
C102 C 0.6771(4) 0.3223(4) 0.7061(3) 0.0349(14) Uani 1 1 d . . . . .
C92 C 0.0441(5) 0.3199(4) 0.6190(3) 0.0462(17) Uani 1 1 d . . . . .
H92 H 0.062657 0.297447 0.655593 0.055 Uiso 1 1 calc R . . . .
C58 C 0.5655(4) 0.1012(3) 0.6081(2) 0.0257(12) Uani 1 1 d . . . . .
C93 C -0.0530(5) 0.3324(5) 0.5991(3) 0.0519(19) Uani 1 1 d . . . . .
H93 H -0.100213 0.317657 0.621566 0.062 Uiso 1 1 calc R . . . .
C75 C 0.2484(4) -0.0832(3) 0.5375(2) 0.0283(12) Uani 1 1 d . . . . .
C65 C 0.6580(5) -0.3846(3) 0.5566(2) 0.0314(13) Uani 1 1 d . . . . .
C49 C 0.7788(4) -0.2893(4) 0.8482(3) 0.0341(13) Uani 1 1 d . . . . .
C72 C 0.2779(5) 0.0433(4) 0.6606(2) 0.0338(13) Uani 1 1 d . . . . .
C74 C 0.2295(4) -0.0342(4) 0.5846(2) 0.0343(13) Uani 1 1 d . . . . .
H74 H 0.161070 -0.011327 0.598630 0.041 Uiso 1 1 calc R . . . .
C73 C 0.3061(5) -0.0163(3) 0.6128(2) 0.0302(13) Uani 1 1 d . . . . .
C57 C 0.5849(4) 0.0150(3) 0.5969(2) 0.0247(11) Uani 1 1 d . . . . .
C77 C 0.0802(4) -0.1059(4) 0.5361(3) 0.0446(16) Uani 1 1 d . . . . .
H77 H 0.075329 -0.100026 0.575392 0.053 Uiso 1 1 calc R . . . .
C80 C 0.0890(5) -0.1166(5) 0.4215(3) 0.058(2) Uani 1 1 d . . . . .
H80 H 0.090197 -0.118239 0.381915 0.069 Uiso 1 1 calc R . . . .
C109 C 0.2705(6) 0.7495(4) 0.6352(3) 0.0508(18) Uani 1 1 d . . . . .
H109 H 0.230212 0.808203 0.635999 0.061 Uiso 1 1 calc R . . . .
C48 C 0.8250(5) -0.3761(4) 0.8368(3) 0.0378(14) Uani 1 1 d . . . . .
H48 H 0.791982 -0.398228 0.810351 0.045 Uiso 1 1 calc R . . . .
C62 C 0.6345(5) -0.0470(4) 0.6372(2) 0.0373(15) Uani 1 1 d . . . . .
C71 C 0.1800(5) 0.0742(4) 0.6843(3) 0.0469(17) Uani 1 1 d . . . . .
H71 H 0.128005 0.056178 0.671083 0.056 Uiso 1 1 calc R . . . .
C26 C 1.3574(6) -0.3526(7) 0.9016(4) 0.082(3) Uani 1 1 d . . . . .
H26 H 1.316204 -0.348692 0.933950 0.099 Uiso 1 1 calc R . . . .
C97 C 0.7518(5) 0.2436(5) 0.6961(3) 0.0460(17) Uani 1 1 d . . . . .
H97 H 0.752795 0.217320 0.661428 0.055 Uiso 1 1 calc R . . . .
C5 C 0.7280(4) 0.0770(4) 0.8526(2) 0.0308(13) Uani 1 1 d . . . . .
H5 H 0.678989 0.125903 0.835644 0.037 Uiso 1 1 calc R . . . .
C96 C 0.0857(5) 0.3718(5) 0.5342(3) 0.0505(18) Uani 1 1 d . . . . .
H96 H 0.133453 0.384591 0.510988 0.061 Uiso 1 1 calc R . . . .
C104 C 0.5298(5) 0.4470(4) 0.6645(3) 0.0402(15) Uani 1 1 d . . . . .
H104 H 0.542361 0.481019 0.692226 0.048 Uiso 1 1 calc R . . . .
C76 C 0.1631(4) -0.0971(4) 0.5080(3) 0.0336(13) Uani 1 1 d . . . . .
C107 C 0.4346(5) 0.6352(4) 0.6404(3) 0.0421(15) Uani 1 1 d . . . . .
H107 H 0.506898 0.615477 0.645839 0.050 Uiso 1 1 calc R . . . .
C98 C 0.8256(5) 0.2024(5) 0.7359(3) 0.0549(19) Uani 1 1 d . . . . .
H98 H 0.877437 0.148936 0.728145 0.066 Uiso 1 1 calc R . . . .
C45 C 0.9439(5) -0.5511(4) 0.7941(3) 0.0422(15) Uani 1 1 d . . . . .
H45 H 0.917616 -0.510932 0.764746 0.051 Uiso 1 1 calc R . . . .
C32 C 1.2008(5) -0.3246(4) 0.8460(3) 0.0399(15) Uani 1 1 d . . . . .
C67 C 0.3516(5) 0.0693(4) 0.6820(3) 0.0428(16) Uani 1 1 d . . . . .
H67 H 0.419335 0.047256 0.667086 0.051 Uiso 1 1 calc R . . . .
C61 C 0.6690(6) -0.0232(4) 0.6862(3) 0.058(2) Uani 1 1 d . U . . .
H61 H 0.703797 -0.065234 0.713255 0.070 Uiso 1 1 calc R . . . .
C3 C 0.8121(4) -0.0738(3) 0.8582(2) 0.0313(13) Uani 1 1 d . . . . .
H3 H 0.821715 -0.127790 0.843935 0.038 Uiso 1 1 calc R . . . .
C79 C 0.0107(5) -0.1289(5) 0.4507(4) 0.054(2) Uani 1 1 d . . . . .
H79 H -0.040334 -0.141553 0.431211 0.064 Uiso 1 1 calc R . . . .
C108 C 0.3777(6) 0.7215(4) 0.6402(3) 0.0494(18) Uani 1 1 d . . . . .
H108 H 0.410669 0.760802 0.643329 0.059 Uiso 1 1 calc R . . . .
C21 C 0.9922(6) 0.0035(5) 1.2014(3) 0.0494(18) Uani 1 1 d . . . . .
H21 H 1.052408 -0.037828 1.185969 0.059 Uiso 1 1 calc R . . . .
C33 C 1.1614(5) -0.3469(4) 0.7981(3) 0.0450(16) Uani 1 1 d . . . . .
H33 H 1.208746 -0.381564 0.771732 0.054 Uiso 1 1 calc R . . . .
C103 C 0.5959(4) 0.3602(4) 0.6627(2) 0.0301(12) Uani 1 1 d . . . . .
C59 C 0.5997(6) 0.1210(4) 0.6576(3) 0.0440(17) Uani 1 1 d . . . . .
H59 H 0.585933 0.178536 0.665411 0.053 Uiso 1 1 calc R . . . .
C25 C 0.8091(6) 0.0718(5) 1.2048(3) 0.057(2) Uani 1 1 d . . . . .
H25 H 0.742926 0.076310 1.192658 0.068 Uiso 1 1 calc R . . . .
C89 C 0.2316(5) 0.3397(5) 0.6634(3) 0.0439(16) Uani 1 1 d . . . . .
H89 H 0.172020 0.357546 0.686500 0.053 Uiso 1 1 calc R . . . .
C70 C 0.1585(6) 0.1320(5) 0.7277(3) 0.0532(19) Uani 1 1 d . . . . .
H70 H 0.091562 0.153058 0.743764 0.064 Uiso 1 1 calc R . . . .
C4 C 0.7400(5) -0.0010(4) 0.8332(2) 0.0341(14) Uani 1 1 d . . . . .
H4A H 0.699728 -0.005947 0.802825 0.041 Uiso 1 1 calc R . . . .
C139 C 0.7933(5) -0.3101(4) 1.0011(3) 0.0491(17) Uani 1 1 d D . . . .
H13A H 0.735735 -0.279683 0.976401 0.074 Uiso 1 1 calc GR . . . .
H13B H 0.769106 -0.303933 1.039893 0.074 Uiso 1 1 calc GR . . . .
H13C H 0.821242 -0.370105 0.991596 0.074 Uiso 1 1 calc DGR . . . .
C95 C -0.0115(6) 0.3859(6) 0.5147(4) 0.069(2) Uani 1 1 d . . . . .
H95 H -0.031098 0.409733 0.478589 0.083 Uiso 1 1 calc R . . . .
C88 C 0.3263(5) 0.3274(4) 0.6881(3) 0.0384(15) Uani 1 1 d . . . . .
C110 C 0.2224(6) 0.6917(4) 0.6291(3) 0.0510(18) Uani 1 1 d . . . . .
H110 H 0.149663 0.710853 0.626361 0.061 Uiso 1 1 calc R . . . .
C148 C 0.7604(4) -0.1449(4) 0.4949(3) 0.0383(15) Uani 1 1 d D . . . .
H14A H 0.808377 -0.150619 0.463883 0.057 Uiso 1 1 calc GR . . . .
H14B H 0.789548 -0.192591 0.520962 0.057 Uiso 1 1 calc GR . . . .
H14C H 0.748568 -0.091997 0.514338 0.057 Uiso 1 1 calc GR . . . .
C105 C 0.4493(5) 0.4848(4) 0.6288(2) 0.0328(13) Uani 1 1 d . . . . .
C16 C 0.6825(5) -0.1021(4) 1.0667(3) 0.0432(16) Uani 1 1 d . . . . .
C46 C 0.9502(4) -0.5241(4) 0.8478(3) 0.0347(14) Uani 1 1 d . . . . .
C15 C 0.6226(6) -0.1089(6) 1.1104(4) 0.065(2) Uani 1 1 d . . . . .
H15 H 0.644914 -0.108500 1.147662 0.078 Uiso 1 1 calc R . . . .
C34 C 1.0582(5) -0.3217(4) 0.7870(3) 0.0420(15) Uani 1 1 d . . . . .
C50 C 0.6818(5) -0.2374(4) 0.8195(3) 0.0390(15) Uani 1 1 d . . . . .
C44 C 0.9761(6) -0.6365(5) 0.7835(3) 0.0533(19) Uani 1 1 d . . . . .
H44 H 0.972159 -0.655140 0.746787 0.064 Uiso 1 1 calc R . . . .
C111 C 0.2820(5) 0.6060(4) 0.6271(3) 0.0429(16) Uani 1 1 d . . . . .
H111 H 0.249911 0.566537 0.621733 0.051 Uiso 1 1 calc R . . . .
C78 C 0.0052(5) -0.1230(5) 0.5080(4) 0.0530(19) Uani 1 1 d . . . . .
H78 H -0.049762 -0.130625 0.527906 0.064 Uiso 1 1 calc R . . . .
C106 C 0.3882(5) 0.5774(4) 0.6328(2) 0.0340(14) Uani 1 1 d . . . . .
C11 C 0.6475(5) -0.0993(5) 1.0121(3) 0.0549(19) Uani 1 1 d . . . . .
H11D H 0.687339 -0.092674 0.981391 0.066 Uiso 1 1 calc R . . . .
C20 C 0.8964(5) 0.0125(4) 1.1813(3) 0.0412(15) Uani 1 1 d . . . . .
C30 C 1.3750(5) -0.3530(5) 0.8019(4) 0.064(2) Uani 1 1 d . . . . .
H30 H 1.344408 -0.346143 0.766101 0.076 Uiso 1 1 calc R . . . .
C87 C 0.3340(6) 0.3393(6) 0.7494(3) 0.059(2) Uani 1 1 d . . . . .
C81 C 0.1665(5) -0.1017(4) 0.4501(3) 0.0443(17) Uani 1 1 d . . . . .
H81 H 0.221709 -0.094720 0.430023 0.053 Uiso 1 1 calc R . . . .
C69 C 0.2324(6) 0.1585(5) 0.7473(3) 0.0536(19) Uani 1 1 d . . . . .
H69 H 0.216511 0.198647 0.776388 0.064 Uiso 1 1 calc R . . . .
C35 C 1.0241(5) -0.3482(6) 0.7341(3) 0.061(2) Uani 1 1 d . . . . .
C41 C 0.9888(5) -0.5831(4) 0.8903(3) 0.0370(14) Uani 1 1 d . . . . .
H41 H 0.994689 -0.565270 0.926964 0.044 Uiso 1 1 calc R . . . .
C99 C 0.8228(6) 0.2396(5) 0.7865(3) 0.0520(19) Uani 1 1 d . . . . .
H99 H 0.872314 0.211549 0.814172 0.062 Uiso 1 1 calc R . . . .
C56 C 1.2477(5) -0.1411(4) 0.9459(3) 0.0456(16) Uani 1 1 d D . . . .
H56A H 1.278841 -0.142878 0.908991 0.068 Uiso 1 1 calc GR . . . .
H56B H 1.287626 -0.192172 0.967175 0.068 Uiso 1 1 calc GR . . . .
H56C H 1.247381 -0.091245 0.965733 0.068 Uiso 1 1 calc GR . . . .
C51 C 0.6190(5) -0.1615(5) 0.8434(3) 0.0556(19) Uani 1 1 d . . . . .
H51 H 0.638243 -0.144804 0.877719 0.067 Uiso 1 1 calc R . . . .
C12 C 0.5527(6) -0.1066(6) 1.0036(4) 0.077(3) Uani 1 1 d . . . . .
H12A H 0.528812 -0.106038 0.966616 0.092 Uiso 1 1 calc R . . . .
C100 C 0.7482(6) 0.3177(5) 0.7971(3) 0.059(2) Uani 1 1 d . . . . .
H100 H 0.746822 0.343428 0.832066 0.071 Uiso 1 1 calc R . . . .
C60 C 0.6535(7) 0.0597(4) 0.6962(3) 0.060(2) Uani 1 1 d . U . . .
H60 H 0.679424 0.074776 0.729040 0.071 Uiso 1 1 calc R . . . .
C94 C -0.0800(5) 0.3659(5) 0.5472(4) 0.059(2) Uani 1 1 d . . . . .
H94 H -0.146823 0.375344 0.533468 0.071 Uiso 1 1 calc R . . . .
C55 C 0.6529(5) -0.2595(5) 0.7685(3) 0.0543(19) Uani 1 1 d . . . . .
H55 H 0.695226 -0.310336 0.750981 0.065 Uiso 1 1 calc R . . . .
C54 C 0.5612(6) -0.2067(6) 0.7430(4) 0.068(2) Uani 1 1 d . . . . .
H54 H 0.542001 -0.222189 0.708231 0.082 Uiso 1 1 calc R . . . .
C53 C 0.4994(6) -0.1335(6) 0.7673(4) 0.072(3) Uani 1 1 d . . . . .
H53 H 0.436911 -0.098817 0.750028 0.087 Uiso 1 1 calc R . . . .
C22 C 1.0006(7) 0.0547(6) 1.2441(3) 0.068(2) Uani 1 1 d . . . . .
H22 H 1.066352 0.047619 1.258308 0.081 Uiso 1 1 calc R . . . .
C86 C 0.2479(6) 0.3729(6) 0.7833(3) 0.070(3) Uani 1 1 d . . . . .
H86 H 0.181274 0.386573 0.768048 0.084 Uiso 1 1 calc R . . . .
C36 C 1.0825(7) -0.4215(6) 0.7073(3) 0.073(3) Uani 1 1 d . . . . .
H36 H 1.147670 -0.455063 0.722375 0.087 Uiso 1 1 calc R . . . .
C52 C 0.5283(6) -0.1100(5) 0.8174(4) 0.072(3) Uani 1 1 d . . . . .
H52 H 0.486075 -0.058505 0.834207 0.087 Uiso 1 1 calc R . . . .
C23 C 0.9146(8) 0.1148(6) 1.2653(4) 0.084(3) Uani 1 1 d . . . . .
H23A H 0.920734 0.150561 1.293833 0.101 Uiso 1 1 calc R . . . .
C82 C 0.4305(7) 0.3158(8) 0.7724(3) 0.104(4) Uani 1 1 d . . . . .
H82 H 0.489172 0.293865 0.748876 0.125 Uiso 1 1 calc R . . . .
C24 C 0.8181(7) 0.1245(6) 1.2459(4) 0.078(3) Uani 1 1 d . . . . .
H24A H 0.758422 0.167041 1.260774 0.094 Uiso 1 1 calc R . . . .
C13 C 0.4944(7) -0.1144(7) 1.0467(5) 0.088(3) Uani 1 1 d . . . . .
H13 H 0.429742 -0.118509 1.040048 0.106 Uiso 1 1 calc R . . . .
C14 C 0.5288(7) -0.1163(7) 1.1001(5) 0.092(3) Uani 1 1 d . . . . .
H14 H 0.488133 -0.122706 1.130487 0.111 Uiso 1 1 calc R . . . .
C85 C 0.2584(8) 0.3867(8) 0.8392(4) 0.093(3) Uani 1 1 d . U . . .
H85 H 0.198967 0.413433 0.861461 0.112 Uiso 1 1 calc R . . . .
C40 C 0.9307(8) -0.3044(7) 0.7136(4) 0.102(4) Uani 1 1 d . U . . .
H40 H 0.887219 -0.254484 0.731581 0.123 Uiso 1 1 calc R . . . .
C37 C 1.0503(8) -0.4487(7) 0.6591(4) 0.093(3) Uani 1 1 d . . . . .
H37 H 1.094165 -0.497337 0.640009 0.111 Uiso 1 1 calc R . . . .
C38 C 0.9569(8) -0.4047(7) 0.6409(4) 0.097(3) Uani 1 1 d . U . . .
H38 H 0.932163 -0.425021 0.609753 0.117 Uiso 1 1 calc R . . . .
C29 C 1.4794(7) -0.3712(8) 0.8060(4) 0.099(4) Uani 1 1 d . . . . .
H29 H 1.520787 -0.378291 0.773478 0.119 Uiso 1 1 calc R . . . .
C39 C 0.8953(9) -0.3326(8) 0.6643(5) 0.120(4) Uani 1 1 d . U . . .
H39 H 0.829875 -0.300736 0.648850 0.145 Uiso 1 1 calc R . . . .
C27 C 1.4629(8) -0.3665(8) 0.9077(5) 0.114(4) Uani 1 1 d . U . . .
H27 H 1.492361 -0.367536 0.943276 0.137 Uiso 1 1 calc R . . . .
C83 C 0.4443(9) 0.3231(9) 0.8289(5) 0.115(4) Uani 1 1 d . U . . .
H83 H 0.511022 0.303313 0.844820 0.138 Uiso 1 1 calc R . . . .
C28 C 1.5224(8) -0.3788(8) 0.8584(5) 0.114(4) Uani 1 1 d . U . . .
H28 H 1.594483 -0.392746 0.861325 0.137 Uiso 1 1 calc R . . . .
C84 C 0.3540(9) 0.3618(9) 0.8623(5) 0.126(4) Uani 1 1 d . U . . .
H84 H 0.360646 0.370324 0.900880 0.151 Uiso 1 1 calc R . . . .

loop_
_atom_site_aniso_label
_atom_site_aniso_U_11
_atom_site_aniso_U_22
_atom_site_aniso_U_33
_atom_site_aniso_U_23
_atom_site_aniso_U_13
_atom_site_aniso_U_12
Gd2 0.02058(13) 0.01315(11) 0.01685(12) -0.00169(9) -0.00193(9) -0.00627(9)
Gd4 0.01975(12) 0.01378(11) 0.01697(12) -0.00224(9) -0.00106(9) -0.00592(9)
Gd6 0.02388(13) 0.01645(12) 0.02083(13) -0.00350(10) -0.00016(10) -0.00664(10)
Gd8 0.02543(14) 0.02129(13) 0.02805(15) -0.00598(11) -0.00046(11) -0.00924(11)
O1 0.0253(19) 0.0176(17) 0.0215(19) -0.0028(14) -0.0041(15) -0.0071(15)
O2 0.0247(18) 0.0181(17) 0.0220(19) -0.0019(14) -0.0061(15) -0.0083(15)
O15 0.031(2) 0.0145(17) 0.0231(19) -0.0007(14) -0.0051(16) -0.0053(15)
O19 0.0232(19) 0.029(2) 0.033(2) -0.0079(17) 0.0008(16) -0.0073(16)
O17 0.0252(19) 0.028(2) 0.034(2) -0.0126(17) 0.0067(16) -0.0144(16)
O20 0.034(2) 0.049(3) 0.027(2) -0.0046(19) 0.0023(18) -0.019(2)
O9 0.035(2) 0.034(2) 0.026(2) -0.0074(17) 0.0057(17) -0.0119(18)
O8 0.035(2) 0.032(2) 0.042(2) -0.0056(18) -0.0072(19) -0.0140(18)
O18 0.032(2) 0.034(2) 0.027(2) -0.0078(17) 0.0054(17) -0.0130(18)
O22 0.044(2) 0.022(2) 0.033(2) -0.0079(17) -0.0054(18) -0.0107(18)
O12 0.038(2) 0.031(2) 0.046(3) -0.0067(19) 0.0085(19) -0.0164(19)
N5 0.043(3) 0.017(2) 0.028(3) 0.0016(19) -0.011(2) -0.006(2)
N4 0.037(3) 0.016(2) 0.026(2) 0.0008(18) -0.008(2) -0.0065(19)
O14 0.0276(19) 0.0157(17) 0.0168(17) 0.0000(13) -0.0073(14) -0.0086(14)
O11 0.036(2) 0.032(2) 0.029(2) -0.0055(17) 0.0023(17) -0.0167(18)
O10 0.026(2) 0.029(2) 0.032(2) -0.0063(17) 0.0078(16) -0.0113(16)
N3 0.029(2) 0.015(2) 0.037(3) -0.0070(19) -0.001(2) -0.0051(19)
O3 0.0210(18) 0.0150(17) 0.029(2) -0.0036(15) -0.0025(15) -0.0016(14)
O4 0.046(3) 0.0169(19) 0.060(3) -0.0112(19) -0.008(2) -0.0113(18)
O6 0.038(2) 0.048(3) 0.031(2) -0.0055(19) 0.0043(19) -0.016(2)
O7 0.031(2) 0.031(2) 0.050(3) -0.0048(19) -0.0057(19) -0.0147(18)
O13 0.0245(18) 0.0169(17) 0.0200(18) -0.0016(14) -0.0026(14) -0.0050(14)
O21 0.030(2) 0.032(2) 0.027(2) -0.0023(17) -0.0011(17) -0.0079(17)
O23 0.025(2) 0.034(2) 0.035(2) -0.0126(18) 0.0021(17) -0.0153(17)
O5 0.030(2) 0.045(3) 0.041(3) -0.008(2) 0.0045(19) -0.0149(19)
C10 0.040(3) 0.018(3) 0.053(4) 0.000(3) -0.012(3) -0.004(3)
O24 0.037(2) 0.034(2) 0.042(3) -0.0122(19) 0.0116(19) -0.0210(19)
O16 0.068(3) 0.0134(19) 0.044(3) -0.0045(18) -0.020(2) -0.007(2)
C64 0.029(3) 0.015(2) 0.023(3) 0.004(2) 0.001(2) -0.004(2)
N1 0.029(2) 0.017(2) 0.023(2) -0.0012(17) -0.0023(18) -0.0088(18)
N2 0.028(2) 0.017(2) 0.029(2) 0.0000(18) -0.0055(19) -0.0060(18)
N6 0.041(3) 0.016(2) 0.035(3) -0.002(2) -0.008(2) -0.008(2)
C19 0.045(4) 0.026(3) 0.026(3) -0.004(2) 0.008(3) -0.011(3)
C2 0.024(3) 0.021(3) 0.025(3) -0.001(2) -0.004(2) -0.009(2)
C63 0.053(4) 0.023(3) 0.031(3) 0.003(2) -0.018(3) -0.009(3)
C1 0.024(3) 0.020(3) 0.019(3) -0.001(2) 0.000(2) -0.007(2)
C7 0.025(3) 0.022(3) 0.026(3) 0.004(2) -0.005(2) -0.007(2)
C68 0.073(5) 0.063(5) 0.051(5) -0.028(4) 0.015(4) -0.039(4)
C8 0.026(3) 0.016(2) 0.025(3) -0.002(2) 0.004(2) -0.005(2)
C90 0.031(3) 0.027(3) 0.034(3) -0.004(2) 0.004(3) -0.010(2)
C43 0.053(4) 0.045(4) 0.056(5) -0.019(4) -0.002(4) -0.023(3)
C112 0.059(4) 0.047(4) 0.054(4) -0.012(3) 0.014(3) -0.038(4)
C66 0.070(5) 0.022(3) 0.040(4) 0.005(3) -0.022(3) -0.009(3)
C17 0.028(3) 0.031(3) 0.040(4) 0.000(3) 0.009(3) -0.010(2)
C31 0.033(4) 0.065(5) 0.047(4) 0.011(4) 0.004(3) -0.013(3)
C18 0.038(3) 0.042(4) 0.037(4) -0.013(3) 0.018(3) -0.011(3)
C9 0.027(3) 0.021(3) 0.036(3) -0.005(2) 0.000(2) -0.006(2)
C47 0.039(3) 0.034(3) 0.036(3) -0.003(3) 0.000(3) -0.023(3)
C6 0.028(3) 0.022(3) 0.022(3) 0.001(2) -0.003(2) -0.011(2)
C91 0.021(3) 0.027(3) 0.045(4) -0.009(3) 0.001(2) -0.005(2)
C42 0.027(3) 0.032(3) 0.055(4) 0.013(3) 0.001(3) -0.008(3)
C101 0.058(4) 0.059(5) 0.040(4) -0.001(3) -0.015(3) -0.025(4)
C102 0.031(3) 0.044(4) 0.034(3) -0.002(3) -0.001(3) -0.020(3)
C92 0.036(4) 0.057(4) 0.048(4) -0.014(3) 0.004(3) -0.019(3)
C58 0.035(3) 0.022(3) 0.018(3) 0.001(2) -0.004(2) -0.008(2)
C93 0.032(4) 0.059(5) 0.067(5) -0.011(4) 0.008(3) -0.018(3)
C75 0.031(3) 0.020(3) 0.034(3) 0.000(2) 0.005(2) -0.009(2)
C65 0.043(3) 0.015(3) 0.034(3) 0.000(2) -0.009(3) -0.008(2)
C49 0.031(3) 0.035(3) 0.040(4) 0.000(3) -0.004(3) -0.017(3)
C72 0.051(4) 0.026(3) 0.023(3) -0.003(2) 0.005(3) -0.013(3)
C74 0.031(3) 0.032(3) 0.036(3) -0.011(3) 0.010(3) -0.008(3)
C73 0.041(3) 0.027(3) 0.024(3) -0.001(2) 0.003(2) -0.015(3)
C57 0.033(3) 0.021(3) 0.021(3) -0.003(2) -0.002(2) -0.011(2)
C77 0.026(3) 0.046(4) 0.057(4) -0.005(3) 0.001(3) -0.008(3)
C80 0.034(4) 0.065(5) 0.064(5) -0.035(4) -0.003(3) -0.006(3)
C109 0.070(5) 0.028(3) 0.043(4) -0.011(3) 0.004(4) -0.006(3)
C48 0.036(3) 0.038(3) 0.045(4) -0.005(3) -0.007(3) -0.018(3)
C62 0.059(4) 0.023(3) 0.030(3) 0.007(2) -0.020(3) -0.014(3)
C71 0.051(4) 0.049(4) 0.040(4) -0.018(3) 0.010(3) -0.018(3)
C26 0.029(4) 0.148(9) 0.064(6) 0.018(6) -0.003(4) -0.026(5)
C97 0.039(4) 0.060(4) 0.034(4) 0.003(3) -0.008(3) -0.013(3)
C5 0.031(3) 0.032(3) 0.030(3) 0.005(2) -0.015(2) -0.012(2)
C96 0.035(4) 0.061(5) 0.056(5) 0.010(4) -0.004(3) -0.019(3)
C104 0.056(4) 0.037(3) 0.037(4) -0.004(3) -0.009(3) -0.028(3)
C76 0.026(3) 0.030(3) 0.043(4) -0.008(3) 0.004(3) -0.007(2)
C107 0.056(4) 0.026(3) 0.043(4) -0.006(3) -0.002(3) -0.015(3)
C98 0.038(4) 0.066(5) 0.051(5) 0.008(4) -0.006(3) -0.007(3)
C45 0.048(4) 0.044(4) 0.041(4) -0.013(3) 0.005(3) -0.023(3)
C32 0.031(3) 0.043(4) 0.041(4) 0.000(3) 0.003(3) -0.009(3)
C67 0.055(4) 0.045(4) 0.035(4) -0.016(3) 0.011(3) -0.025(3)
C61 0.096(5) 0.032(3) 0.040(4) 0.004(3) -0.034(4) -0.016(3)
C3 0.045(3) 0.024(3) 0.027(3) -0.001(2) -0.012(3) -0.015(3)
C79 0.021(3) 0.055(4) 0.085(6) -0.024(4) -0.004(3) -0.013(3)
C108 0.073(5) 0.025(3) 0.052(4) -0.007(3) -0.008(4) -0.020(3)
C21 0.061(5) 0.057(4) 0.038(4) -0.020(3) 0.014(3) -0.030(4)
C33 0.035(4) 0.053(4) 0.041(4) -0.011(3) 0.005(3) -0.010(3)
C103 0.030(3) 0.039(3) 0.028(3) 0.000(3) -0.001(2) -0.020(3)
C59 0.083(5) 0.019(3) 0.031(3) -0.001(2) -0.021(3) -0.020(3)
C25 0.060(5) 0.057(5) 0.043(4) -0.020(4) 0.011(4) -0.009(4)
C89 0.030(3) 0.070(5) 0.032(3) -0.012(3) 0.006(3) -0.018(3)
C70 0.055(4) 0.056(5) 0.044(4) -0.023(3) 0.018(3) -0.015(4)
C4 0.045(4) 0.035(3) 0.028(3) 0.002(3) -0.017(3) -0.022(3)
C139 0.053(4) 0.043(4) 0.062(5) 0.002(3) -0.001(4) -0.031(3)
C95 0.051(5) 0.084(6) 0.076(6) 0.027(5) -0.025(4) -0.029(4)
C88 0.039(4) 0.054(4) 0.029(3) -0.005(3) 0.004(3) -0.026(3)
C110 0.050(4) 0.041(4) 0.049(4) -0.009(3) 0.008(3) -0.001(3)
C148 0.026(3) 0.045(4) 0.048(4) -0.005(3) -0.003(3) -0.018(3)
C105 0.046(4) 0.032(3) 0.026(3) 0.000(2) -0.006(3) -0.021(3)
C16 0.035(3) 0.040(4) 0.057(4) -0.011(3) 0.013(3) -0.016(3)
C46 0.035(3) 0.030(3) 0.044(4) -0.009(3) 0.002(3) -0.018(3)
C15 0.048(4) 0.100(7) 0.060(5) -0.015(5) 0.024(4) -0.041(4)
C34 0.043(4) 0.047(4) 0.035(4) -0.009(3) 0.002(3) -0.015(3)
C50 0.031(3) 0.041(4) 0.052(4) 0.006(3) -0.010(3) -0.021(3)
C44 0.060(5) 0.059(5) 0.046(4) -0.027(4) 0.008(4) -0.027(4)
C111 0.049(4) 0.035(3) 0.042(4) -0.009(3) 0.003(3) -0.013(3)
C78 0.026(3) 0.056(5) 0.081(6) -0.006(4) 0.001(3) -0.020(3)
C106 0.048(4) 0.025(3) 0.027(3) -0.007(2) -0.003(3) -0.011(3)
C11 0.033(4) 0.065(5) 0.065(5) -0.005(4) 0.001(3) -0.017(3)
C20 0.058(4) 0.039(4) 0.029(3) -0.008(3) 0.012(3) -0.020(3)
C30 0.037(4) 0.085(6) 0.063(5) 0.011(4) 0.005(4) -0.016(4)
C87 0.053(4) 0.111(7) 0.029(4) -0.013(4) 0.008(3) -0.050(5)
C81 0.031(3) 0.055(4) 0.047(4) -0.025(3) 0.006(3) -0.017(3)
C69 0.071(5) 0.051(4) 0.042(4) -0.025(3) 0.018(4) -0.025(4)
C35 0.039(4) 0.095(6) 0.048(5) -0.022(4) 0.003(3) -0.023(4)
C41 0.039(3) 0.032(3) 0.043(4) -0.004(3) -0.004(3) -0.016(3)
C99 0.051(4) 0.070(5) 0.042(4) 0.017(4) -0.014(3) -0.032(4)
C56 0.035(4) 0.056(4) 0.049(4) 0.005(3) 0.000(3) -0.021(3)
C51 0.042(4) 0.055(5) 0.068(5) -0.001(4) -0.013(4) -0.015(4)
C12 0.037(4) 0.116(8) 0.075(6) -0.014(6) 0.001(4) -0.027(5)
C100 0.075(5) 0.069(5) 0.040(4) 0.004(4) -0.021(4) -0.035(5)
C60 0.108(6) 0.036(3) 0.035(4) 0.004(3) -0.035(4) -0.026(4)
C94 0.033(4) 0.054(5) 0.087(6) -0.006(4) -0.014(4) -0.013(3)
C55 0.048(4) 0.054(4) 0.064(5) 0.012(4) -0.020(4) -0.022(4)
C54 0.060(5) 0.082(6) 0.073(6) 0.021(5) -0.031(5) -0.039(5)
C53 0.040(4) 0.067(6) 0.105(8) 0.015(5) -0.024(5) -0.014(4)
C22 0.073(6) 0.093(7) 0.053(5) -0.038(5) 0.016(4) -0.049(5)
C86 0.055(5) 0.129(8) 0.040(4) -0.027(5) 0.013(4) -0.049(5)
C36 0.086(6) 0.092(7) 0.056(5) -0.041(5) 0.021(4) -0.051(5)
C52 0.042(4) 0.061(5) 0.102(7) 0.005(5) -0.020(5) -0.005(4)
C23 0.102(8) 0.095(7) 0.069(6) -0.055(5) 0.031(5) -0.052(6)
C82 0.060(6) 0.234(14) 0.035(5) -0.020(6) 0.008(4) -0.073(7)
C24 0.084(6) 0.073(6) 0.057(5) -0.039(5) 0.008(5) -0.005(5)
C13 0.045(5) 0.114(8) 0.116(9) -0.022(7) 0.008(5) -0.041(5)
C14 0.052(5) 0.140(10) 0.098(8) -0.023(7) 0.031(5) -0.052(6)
C85 0.072(5) 0.157(8) 0.053(5) -0.028(5) 0.013(4) -0.047(5)
C40 0.080(6) 0.122(7) 0.077(6) -0.040(5) -0.018(5) -0.005(5)
C37 0.078(7) 0.118(9) 0.095(8) -0.053(7) 0.016(6) -0.049(6)
C38 0.087(6) 0.116(7) 0.080(6) -0.038(5) -0.004(5) -0.027(5)
C29 0.041(5) 0.164(11) 0.080(7) 0.018(7) 0.005(5) -0.026(6)
C39 0.100(7) 0.123(8) 0.114(7) -0.050(6) -0.035(6) -0.010(6)
C27 0.072(6) 0.165(9) 0.098(7) 0.023(6) -0.005(5) -0.035(6)
C83 0.090(6) 0.181(9) 0.075(6) -0.015(6) -0.002(5) -0.049(6)
C28 0.056(5) 0.172(9) 0.107(7) 0.020(7) 0.011(5) -0.036(6)
C84 0.100(7) 0.208(9) 0.071(6) -0.032(6) 0.008(5) -0.060(7)

loop_
_atom_type_symbol
_atom_type_description
_atom_type_scat_dispersion_real
_atom_type_scat_dispersion_imag
_atom_type_scat_source
C C 0.0033 0.0016 'International Tables Vol C Tables 4.2.6.8 and 6.1.1.4'
H H 0.0000 0.0000 'International Tables Vol C Tables 4.2.6.8 and 6.1.1.4'
Gd Gd -0.1653 3.9035 'International Tables Vol C Tables 4.2.6.8 and 6.1.1.4'
N N 0.0061 0.0033 'International Tables Vol C Tables 4.2.6.8 and 6.1.1.4'
O O 0.0106 0.0060 'International Tables Vol C Tables 4.2.6.8 and 6.1.1.4'

loop_
_geom_angle_atom_site_label_1
_geom_angle_atom_site_label_2
_geom_angle_atom_site_label_3
_geom_angle
_geom_angle_site_symmetry_1
_geom_angle_site_symmetry_3
_geom_angle_publ_flag
Gd2 Gd2 Gd6 131.169(11) 2_656 2_656 ?
O15 Gd2 Gd2 152.86(9) . 2_656 ?
O15 Gd2 Gd6 34.73(8) . 2_656 ?
O15 Gd2 O17 83.62(13) . . ?
O15 Gd2 O18 113.51(13) . . ?
O15 Gd2 N4 65.37(13) . . ?
O15 Gd2 O14 136.78(12) . 2_656 ?
O15 Gd2 O14 134.47(12) . . ?
O15 Gd2 O13 67.52(12) . 2_656 ?
O15 Gd2 O23 75.20(13) . . ?
O17 Gd2 Gd2 117.98(9) . 2_656 ?
O17 Gd2 Gd6 74.04(9) . 2_656 ?
O17 Gd2 O18 70.62(13) . . ?
O17 Gd2 N4 120.57(15) . . ?
O17 Gd2 O13 72.44(12) . 2_656 ?
O17 Gd2 O23 143.70(12) . . ?
O18 Gd2 Gd2 90.34(10) . 2_656 ?
O18 Gd2 Gd6 135.07(10) . 2_656 ?
O18 Gd2 N4 77.21(14) . . ?
O18 Gd2 O13 142.57(12) . 2_656 ?
O18 Gd2 O23 145.11(13) . . ?
N4 Gd2 Gd2 110.60(10) . 2_656 ?
N4 Gd2 Gd6 98.46(10) . 2_656 ?
O14 Gd2 Gd2 36.54(8) . 2_656 ?
O14 Gd2 Gd2 36.62(8) 2_656 2_656 ?
O14 Gd2 Gd6 102.66(8) 2_656 2_656 ?
O14 Gd2 Gd6 146.88(9) . 2_656 ?
O14 Gd2 O17 90.77(13) 2_656 . ?
O14 Gd2 O17 137.67(12) . . ?
O14 Gd2 O18 104.64(13) 2_656 . ?
O14 Gd2 O18 75.96(13) . . ?
O14 Gd2 N4 146.15(13) 2_656 . ?
O14 Gd2 N4 74.67(13) . . ?
O14 Gd2 O14 73.17(12) 2_656 . ?
O14 Gd2 O13 132.05(12) . 2_656 ?
O14 Gd2 O13 69.93(11) 2_656 2_656 ?
O14 Gd2 O23 85.21(13) 2_656 . ?
O14 Gd2 O23 75.15(12) . . ?
O13 Gd2 Gd2 101.77(8) 2_656 2_656 ?
O13 Gd2 Gd6 32.85(8) 2_656 2_656 ?
O13 Gd2 N4 128.47(13) 2_656 . ?
O13 Gd2 O23 72.32(12) 2_656 . ?
O23 Gd2 Gd2 77.78(9) . 2_656 ?
O23 Gd2 Gd6 71.74(8) . 2_656 ?
O23 Gd2 N4 76.62(15) . . ?
Gd4 Gd4 Gd8 132.917(11) 2_757 . ?
O1 Gd4 Gd4 101.60(8) . 2_757 ?
O1 Gd4 Gd8 33.62(8) . . ?
O1 Gd4 O11 73.24(12) . . ?
O1 Gd4 N1 128.28(12) . 2_757 ?
O2 Gd4 Gd4 36.54(8) . 2_757 ?
O2 Gd4 Gd4 36.45(8) 2_757 2_757 ?
O2 Gd4 Gd8 148.44(9) 2_757 . ?
O2 Gd4 Gd8 104.01(8) . . ?
O2 Gd4 O1 70.39(11) . . ?
O2 Gd4 O1 131.14(12) 2_757 . ?
O2 Gd4 O2 72.99(13) . 2_757 ?
O2 Gd4 O9 74.73(13) 2_757 . ?
O2 Gd4 O9 102.15(13) . . ?
O2 Gd4 O11 89.33(13) . . ?
O2 Gd4 O11 75.14(12) 2_757 . ?
O2 Gd4 O10 89.57(13) . . ?
O2 Gd4 O10 136.98(12) 2_757 . ?
O2 Gd4 N1 147.08(13) . 2_757 ?
O2 Gd4 N1 75.26(13) 2_757 2_757 ?
O9 Gd4 Gd4 88.10(10) . 2_757 ?
O9 Gd4 Gd8 134.94(10) . . ?
O9 Gd4 O1 143.97(13) . . ?
O9 Gd4 O11 142.79(13) . . ?
O9 Gd4 O10 70.97(13) . . ?
O9 Gd4 N1 77.36(14) . 2_757 ?
O11 Gd4 Gd4 80.39(9) . 2_757 ?
O11 Gd4 Gd8 73.40(9) . . ?
O10 Gd4 Gd4 116.78(9) . 2_757 ?
O10 Gd4 Gd8 73.21(9) . . ?
O10 Gd4 O1 73.72(13) . . ?
O10 Gd4 O11 145.25(13) . . ?
O10 Gd4 N1 120.15(14) . 2_757 ?
O3 Gd4 Gd4 156.62(9) 2_757 2_757 ?
O3 Gd4 Gd8 35.39(9) 2_757 . ?
O3 Gd4 O1 68.91(12) 2_757 . ?
O3 Gd4 O2 135.97(12) 2_757 2_757 ?
O3 Gd4 O2 139.20(12) 2_757 . ?
O3 Gd4 O9 112.33(13) 2_757 . ?
O3 Gd4 O11 76.42(13) 2_757 . ?
O3 Gd4 O10 81.98(13) 2_757 . ?
O3 Gd4 N1 65.05(13) 2_757 2_757 ?
N1 Gd4 Gd4 111.30(10) 2_757 2_757 ?
N1 Gd4 Gd8 98.43(10) 2_757 . ?
N1 Gd4 O11 74.27(14) 2_757 . ?
O15 Gd6 Gd2 32.86(8) 2_656 2_656 ?
O15 Gd6 N6 61.32(13) 2_656 2_656 ?
O19 Gd6 Gd2 81.84(9) . 2_656 ?
O19 Gd6 O15 76.15(13) . 2_656 ?
O19 Gd6 O22 97.61(13) . . ?
O19 Gd6 O21 142.89(13) . . ?
O19 Gd6 O24 146.13(14) . . ?
O19 Gd6 N6 75.29(15) . 2_656 ?
O20 Gd6 Gd2 118.76(10) . 2_656 ?
O20 Gd6 O15 140.87(13) . 2_656 ?
O20 Gd6 O19 72.04(13) . . ?
O20 Gd6 O22 78.90(15) . . ?
O20 Gd6 O21 71.00(13) . . ?
O20 Gd6 O24 140.38(14) . . ?
O20 Gd6 N6 128.52(15) . 2_656 ?
O22 Gd6 Gd2 160.63(10) . 2_656 ?
O22 Gd6 O15 128.09(12) . 2_656 ?
O22 Gd6 O21 72.09(13) . . ?
O22 Gd6 O24 98.79(14) . . ?
O22 Gd6 N6 67.22(14) . 2_656 ?
O13 Gd6 Gd2 34.11(8) . 2_656 ?
O13 Gd6 O15 66.91(11) . 2_656 ?
O13 Gd6 O19 88.03(12) . . ?
O13 Gd6 O20 89.57(14) . . ?
O13 Gd6 O22 164.83(12) . . ?
O13 Gd6 O21 94.94(12) . . ?
O13 Gd6 O24 83.76(13) . . ?
O13 Gd6 N6 127.95(13) . 2_656 ?
O21 Gd6 Gd2 119.42(9) . 2_656 ?
O21 Gd6 O15 138.49(13) . 2_656 ?
O21 Gd6 O24 70.75(14) . . ?
O21 Gd6 N6 127.55(14) . 2_656 ?
O24 Gd6 Gd2 73.03(9) . 2_656 ?
O24 Gd6 O15 70.39(13) . 2_656 ?
O24 Gd6 N6 84.11(15) . 2_656 ?
N6 Gd6 Gd2 94.14(10) 2_656 2_656 ?
O1 Gd8 Gd4 34.61(8) . . ?
O1 Gd8 O8 161.99(13) . . ?
O1 Gd8 O12 86.32(13) . . ?
O1 Gd8 N3 128.64(13) . 2_757 ?
O1 Gd8 O3 67.91(11) . 2_757 ?
O1 Gd8 O7 89.43(12) . . ?
O1 Gd8 O5 88.25(14) . . ?
O8 Gd8 Gd4 155.24(10) . . ?
O8 Gd8 O12 86.72(14) . . ?
O8 Gd8 N3 66.76(13) . 2_757 ?
O8 Gd8 O3 125.00(13) . 2_757 ?
O12 Gd8 Gd4 74.68(10) . . ?
O12 Gd8 N3 83.11(15) . 2_757 ?
O12 Gd8 O3 71.45(13) . 2_757 ?
N3 Gd8 Gd4 94.42(10) 2_757 . ?
O3 Gd8 Gd4 33.40(8) 2_757 . ?
O3 Gd8 N3 61.05(12) 2_757 2_757 ?
O6 Gd8 Gd4 125.89(11) . . ?
O6 Gd8 O1 97.59(14) . . ?
O6 Gd8 O8 78.61(15) . . ?
O6 Gd8 O12 143.86(14) . . ?
O6 Gd8 N3 119.51(15) . 2_757 ?
O6 Gd8 O3 143.02(14) . 2_757 ?
O6 Gd8 O7 72.08(15) . . ?
O6 Gd8 O5 71.58(15) . . ?
O7 Gd8 Gd4 115.33(10) . . ?
O7 Gd8 O8 72.62(13) . . ?
O7 Gd8 O12 72.05(15) . . ?
O7 Gd8 N3 133.16(14) . 2_757 ?
O7 Gd8 O3 137.83(13) . 2_757 ?
O7 Gd8 O5 142.91(15) . . ?
O5 Gd8 Gd4 81.13(10) . . ?
O5 Gd8 O8 106.86(14) . . ?
O5 Gd8 O12 144.57(15) . . ?
O5 Gd8 N3 73.24(15) . 2_757 ?
O5 Gd8 O3 74.07(13) . 2_757 ?
Gd8 O1 Gd4 111.77(13) . . ?
C2 O1 Gd4 114.9(3) . . ?
C2 O1 Gd8 132.5(3) . . ?
Gd4 O2 Gd4 107.01(13) . 2_757 ?
C1 O2 Gd4 117.8(3) . . ?
C1 O2 Gd4 129.2(3) . 2_757 ?
Gd2 O15 Gd6 112.41(14) . 2_656 ?
C64 O15 Gd2 120.2(3) . . ?
C64 O15 Gd6 125.4(3) . 2_656 ?
C90 O19 Gd6 134.5(4) . . ?
C75 O17 Gd2 136.2(3) . . ?
C88 O20 Gd6 136.7(4) . . ?
C19 O9 Gd4 134.1(4) . . ?
C47 O8 Gd8 132.4(4) . . ?
C73 O18 Gd2 137.4(4) . . ?
C105 O22 Gd6 135.8(4) . . ?
C139 O12 Gd8 129.6(4) . . ?
C64 N5 N4 109.8(4) . . ?
N5 N4 Gd2 117.9(3) . . ?
C63 N4 Gd2 129.5(4) . . ?
C63 N4 N5 112.6(4) . . ?
Gd2 O14 Gd2 106.83(12) 2_656 . ?
C57 O14 Gd2 117.9(3) . 2_656 ?
C57 O14 Gd2 131.3(3) . . ?
C56 O11 Gd4 128.5(4) . . ?
C17 O10 Gd4 133.9(4) . . ?
O4 N3 Gd8 121.9(3) . 2_757 ?
C9 N3 Gd8 123.1(4) . 2_757 ?
C9 N3 O4 114.4(4) . . ?
Gd4 O3 Gd8 111.22(13) 2_757 2_757 ?
C8 O3 Gd4 121.3(3) . 2_757 ?
C8 O3 Gd8 123.8(3) . 2_757 ?
C34 O6 Gd8 130.3(4) . . ?
C49 O7 Gd8 133.2(4) . . ?
Gd6 O13 Gd2 113.05(14) . 2_656 ?
C58 O13 Gd2 114.2(3) . 2_656 ?
C58 O13 Gd6 132.2(3) . . ?
C103 O21 Gd6 134.9(4) . . ?
C148 O23 Gd2 130.4(3) . . ?
C32 O5 Gd8 130.2(4) . . ?
C112 O24 Gd6 130.8(4) . . ?
O15 C64 C65 116.0(5) . . ?
N5 C64 O15 126.5(5) . . ?
N5 C64 C65 117.5(5) . . ?
N2 N1 Gd4 117.7(3) . 2_757 ?
C7 N1 Gd4 128.7(3) . 2_757 ?
C7 N1 N2 113.5(4) . . ?
C8 N2 N1 110.8(4) . . ?
O16 N6 Gd6 122.5(3) . 2_656 ?
C65 N6 Gd6 123.6(3) . 2_656 ?
C65 N6 O16 113.6(4) . . ?
O9 C19 C18 123.2(5) . . ?
O9 C19 C20 115.9(6) . . ?
C18 C19 C20 120.9(5) . . ?
O1 C2 C1 117.9(4) . . ?
O1 C2 C3 122.0(5) . . ?
C3 C2 C1 120.2(5) . . ?
N4 C63 C62 126.4(5) . . ?
O2 C1 C2 118.0(4) . . ?
O2 C1 C6 123.3(4) . . ?
C6 C1 C2 118.6(4) . . ?
N1 C7 C6 126.1(5) . . ?
C69 C68 C67 119.7(7) . . ?
O3 C8 C9 116.4(5) . . ?
N2 C8 O3 125.1(5) . . ?
N2 C8 C9 118.4(5) . . ?
O19 C90 C91 116.2(5) . . ?
O19 C90 C89 124.9(5) . . ?
C89 C90 C91 118.8(5) . . ?
C42 C43 C44 120.8(6) . . ?
O10 C17 C18 124.8(5) . . ?
O10 C17 C16 116.1(5) . . ?
C18 C17 C16 119.0(5) . . ?
C26 C31 C32 118.7(6) . . ?
C26 C31 C30 119.3(7) . . ?
C30 C31 C32 122.0(6) . . ?
C17 C18 C19 123.5(5) . . ?
N3 C9 C10 125.5(5) . . ?
N3 C9 C8 111.4(5) . . ?
C8 C9 C10 123.2(5) . . ?
O8 C47 C48 124.4(5) . . ?
O8 C47 C46 116.4(5) . . ?
C48 C47 C46 119.2(5) . . ?
C1 C6 C7 125.2(5) . . ?
C5 C6 C1 119.5(5) . . ?
C5 C6 C7 115.3(5) . . ?
C92 C91 C90 122.4(6) . . ?
C96 C91 C90 119.2(6) . . ?
C96 C91 C92 118.4(6) . . ?
C43 C42 C41 120.2(6) . . ?
C100 C101 C102 120.6(7) . . ?
C101 C102 C103 123.3(6) . . ?
C97 C102 C101 118.3(6) . . ?
C97 C102 C103 118.1(5) . . ?
C91 C92 C93 121.2(7) . . ?
O13 C58 C57 118.6(4) . . ?
O13 C58 C59 122.7(5) . . ?
C59 C58 C57 118.7(5) . . ?
C94 C93 C92 119.3(7) . . ?
O17 C75 C74 124.3(5) . . ?
O17 C75 C76 114.7(5) . . ?
C74 C75 C76 121.0(5) . . ?
C64 C65 C66 123.1(5) . . ?
N6 C65 C64 111.6(5) . . ?
N6 C65 C66 125.2(5) . . ?
O7 C49 C48 123.1(5) . . ?
O7 C49 C50 117.6(5) . . ?
C48 C49 C50 119.3(5) . . ?
C71 C72 C73 123.1(6) . . ?
C67 C72 C73 118.8(6) . . ?
C67 C72 C71 118.2(6) . . ?
C75 C74 C73 123.4(5) . . ?
O18 C73 C72 116.7(5) . . ?
O18 C73 C74 123.2(5) . . ?
C74 C73 C72 120.1(5) . . ?
O14 C57 C58 117.3(4) . . ?
O14 C57 C62 123.2(5) . . ?
C62 C57 C58 119.4(5) . . ?
C78 C77 C76 121.4(7) . . ?
C79 C80 C81 119.8(7) . . ?
C110 C109 C108 120.6(6) . . ?
C47 C48 C49 125.5(5) . . ?
C57 C62 C63 125.2(5) . . ?
C61 C62 C63 115.6(5) . . ?
C61 C62 C57 119.2(5) . . ?
C72 C71 C70 119.8(7) . . ?
C31 C26 C27 121.2(9) . . ?
C102 C97 C98 121.3(7) . . ?
C4 C5 C6 121.2(5) . . ?
C91 C96 C95 120.5(7) . . ?
C105 C104 C103 124.4(5) . . ?
C77 C76 C75 122.5(6) . . ?
C77 C76 C81 118.7(6) . . ?
C81 C76 C75 118.8(5) . . ?
C106 C107 C108 121.4(7) . . ?
C99 C98 C97 119.4(7) . . ?
C44 C45 C46 119.8(7) . . ?
O5 C32 C31 117.1(6) . . ?
O5 C32 C33 123.9(6) . . ?
C33 C32 C31 119.0(6) . . ?
C72 C67 C68 121.7(6) . . ?
C60 C61 C62 121.3(6) . . ?
C2 C3 C4 120.7(5) . . ?
C80 C79 C78 120.9(6) . . ?
C107 C108 C109 118.6(6) . . ?
C20 C21 C22 120.1(7) . . ?
C34 C33 C32 123.9(6) . . ?
O21 C103 C102 116.2(5) . . ?
O21 C103 C104 122.8(5) . . ?
C104 C103 C102 121.0(5) . . ?
C58 C59 C60 122.2(5) . . ?
C24 C25 C20 120.1(8) . . ?
C90 C89 C88 124.2(6) . . ?
C69 C70 C71 120.9(7) . . ?
C5 C4 C3 119.8(5) . . ?
C94 C95 C96 120.2(8) . . ?
O20 C88 C89 123.0(6) . . ?
O20 C88 C87 115.9(5) . . ?
C89 C88 C87 121.1(6) . . ?
C111 C110 C109 119.4(7) . . ?
O22 C105 C104 124.4(5) . . ?
O22 C105 C106 115.8(5) . . ?
C104 C105 C106 119.7(5) . . ?
C15 C16 C17 121.9(7) . . ?
C15 C16 C11 120.0(7) . . ?
C11 C16 C17 118.0(6) . . ?
C45 C46 C47 121.4(6) . . ?
C41 C46 C47 118.9(5) . . ?
C41 C46 C45 119.7(6) . . ?
C16 C15 C14 119.6(8) . . ?
O6 C34 C33 123.8(6) . . ?
O6 C34 C35 116.5(6) . . ?
C33 C34 C35 119.6(6) . . ?
C51 C50 C49 118.6(6) . . ?
C55 C50 C49 122.9(6) . . ?
C55 C50 C51 118.5(6) . . ?
C43 C44 C45 119.9(6) . . ?
C110 C111 C106 120.6(6) . . ?
C77 C78 C79 119.2(7) . . ?
C107 C106 C105 122.0(6) . . ?
C107 C106 C111 119.5(6) . . ?
C111 C106 C105 118.6(5) . . ?
C12 C11 C16 118.5(8) . . ?
C21 C20 C19 118.8(6) . . ?
C21 C20 C25 119.4(6) . . ?
C25 C20 C19 121.8(6) . . ?
C29 C30 C31 121.2(8) . . ?
C86 C87 C88 122.4(6) . . ?
C82 C87 C88 118.3(7) . . ?
C82 C87 C86 119.4(7) . . ?
C76 C81 C80 120.0(6) . . ?
C70 C69 C68 119.7(6) . . ?
C36 C35 C34 122.3(7) . . ?
C40 C35 C34 120.3(7) . . ?
C40 C35 C36 117.2(8) . . ?
C46 C41 C42 119.5(6) . . ?
C98 C99 C100 119.9(7) . . ?
C52 C51 C50 120.7(7) . . ?
C13 C12 C11 121.4(9) . . ?
C101 C100 C99 120.6(7) . . ?
C61 C60 C59 119.1(6) . . ?
C93 C94 C95 120.3(7) . . ?
C50 C55 C54 120.0(8) . . ?
C53 C54 C55 121.0(8) . . ?
C54 C53 C52 119.6(7) . . ?
C23 C22 C21 119.9(8) . . ?
C85 C86 C87 120.5(8) . . ?
C35 C36 C37 123.0(9) . . ?
C53 C52 C51 120.3(8) . . ?
C22 C23 C24 120.8(8) . . ?
C87 C82 C83 121.8(9) . . ?
C23 C24 C25 119.6(8) . . ?
C12 C13 C14 119.7(8) . . ?
C13 C14 C15 120.7(9) . . ?
C84 C85 C86 120.1(9) . . ?
C35 C40 C39 120.4(9) . . ?
C38 C37 C36 117.8(10) . . ?
C37 C38 C39 122.9(10) . . ?
C30 C29 C28 118.8(9) . . ?
C38 C39 C40 118.5(10) . . ?
C28 C27 C26 117.1(11) . . ?
C82 C83 C84 117.4(10) . . ?
C29 C28 C27 122.2(10) . . ?
C85 C84 C83 120.5(11) . . ?

loop_
_geom_bond_atom_site_label_1
_geom_bond_atom_site_label_2
_geom_bond_distance
_geom_bond_site_symmetry_2
_geom_bond_publ_flag
Gd2 Gd2 3.7053(5) 2_656 ?
Gd2 Gd6 3.9041(4) 2_656 ?
Gd2 O15 2.292(3) . ?
Gd2 O17 2.326(3) . ?
Gd2 O18 2.332(4) . ?
Gd2 N4 2.467(4) . ?
Gd2 O14 2.309(3) . ?
Gd2 O14 2.305(3) 2_656 ?
Gd2 O13 2.379(3) 2_656 ?
Gd2 O23 2.463(4) . ?
Gd4 Gd4 3.7107(5) 2_757 ?
Gd4 Gd8 3.8787(4) . ?
Gd4 O1 2.372(3) . ?
Gd4 O2 2.305(3) . ?
Gd4 O2 2.310(3) 2_757 ?
Gd4 O9 2.319(4) . ?
Gd4 O11 2.490(4) . ?
Gd4 O10 2.356(4) . ?
Gd4 O3 2.290(3) 2_757 ?
Gd4 N1 2.469(4) 2_757 ?
Gd6 O15 2.406(3) 2_656 ?
Gd6 O19 2.326(4) . ?
Gd6 O20 2.313(4) . ?
Gd6 O22 2.327(4) . ?
Gd6 O13 2.301(3) . ?
Gd6 O21 2.330(4) . ?
Gd6 O24 2.383(4) . ?
Gd6 N6 2.566(5) 2_656 ?
Gd8 O1 2.312(3) . ?
Gd8 O8 2.355(4) . ?
Gd8 O12 2.395(4) . ?
Gd8 N3 2.567(4) 2_757 ?
Gd8 O3 2.410(3) 2_757 ?
Gd8 O6 2.296(4) . ?
Gd8 O7 2.343(4) . ?
Gd8 O5 2.347(4) . ?
O1 C2 1.361(6) . ?
O2 C1 1.345(6) . ?
O15 C64 1.311(6) . ?
O19 C90 1.279(7) . ?
O17 C75 1.281(6) . ?
O20 C88 1.255(7) . ?
O9 C19 1.263(7) . ?
O8 C47 1.287(7) . ?
O18 C73 1.254(7) . ?
O22 C105 1.283(6) . ?
O12 C139 1.442(7) . ?
N5 N4 1.416(6) . ?
N5 C64 1.300(7) . ?
N4 C63 1.289(7) . ?
O14 C57 1.344(6) . ?
O11 C56 1.446(7) . ?
O10 C17 1.273(7) . ?
N3 O4 1.390(5) . ?
N3 C9 1.276(7) . ?
O3 C8 1.304(6) . ?
O6 C34 1.275(7) . ?
O7 C49 1.263(7) . ?
O13 C58 1.348(6) . ?
O21 C103 1.263(7) . ?
O23 C148 1.426(6) . ?
O5 C32 1.287(7) . ?
C10 C9 1.491(8) . ?
O24 C112 1.433(7) . ?
O16 N6 1.391(5) . ?
C64 C65 1.486(7) . ?
N1 N2 1.409(6) . ?
N1 C7 1.287(6) . ?
N2 C8 1.301(7) . ?
N6 C65 1.285(7) . ?
C19 C18 1.400(9) . ?
C19 C20 1.505(8) . ?
C2 C1 1.428(7) . ?
C2 C3 1.374(7) . ?
C63 C62 1.449(8) . ?
C1 C6 1.410(7) . ?
C7 C6 1.451(7) . ?
C68 C67 1.389(9) . ?
C68 C69 1.369(10) . ?
C8 C9 1.479(7) . ?
C90 C91 1.497(8) . ?
C90 C89 1.382(8) . ?
C43 C42 1.359(9) . ?
C43 C44 1.375(10) . ?
C66 C65 1.486(8) . ?
C17 C18 1.383(8) . ?
C17 C16 1.507(8) . ?
C31 C26 1.379(11) . ?
C31 C32 1.486(9) . ?
C31 C30 1.405(10) . ?
C47 C48 1.392(8) . ?
C47 C46 1.495(8) . ?
C6 C5 1.407(7) . ?
C91 C92 1.375(9) . ?
C91 C96 1.374(9) . ?
C42 C41 1.393(8) . ?
C101 C102 1.388(9) . ?
C101 C100 1.373(9) . ?
C102 C97 1.383(9) . ?
C102 C103 1.500(8) . ?
C92 C93 1.385(9) . ?
C58 C57 1.422(7) . ?
C58 C59 1.378(7) . ?
C93 C94 1.359(11) . ?
C75 C74 1.381(8) . ?
C75 C76 1.491(8) . ?
C49 C48 1.409(8) . ?
C49 C50 1.485(8) . ?
C72 C73 1.495(8) . ?
C72 C71 1.392(9) . ?
C72 C67 1.376(9) . ?
C74 C73 1.403(8) . ?
C57 C62 1.404(7) . ?
C77 C76 1.392(9) . ?
C77 C78 1.375(9) . ?
C80 C79 1.375(10) . ?
C80 C81 1.394(9) . ?
C109 C108 1.401(10) . ?
C109 C110 1.397(10) . ?
C62 C61 1.399(8) . ?
C71 C70 1.396(9) . ?
C26 C27 1.416(12) . ?
C97 C98 1.389(9) . ?
C5 C4 1.367(8) . ?
C96 C95 1.378(9) . ?
C104 C103 1.426(8) . ?
C104 C105 1.371(8) . ?
C76 C81 1.392(9) . ?
C107 C108 1.389(8) . ?
C107 C106 1.385(8) . ?
C98 C99 1.373(10) . ?
C45 C46 1.389(8) . ?
C45 C44 1.383(9) . ?
C32 C33 1.398(9) . ?
C61 C60 1.374(9) . ?
C3 C4 1.406(8) . ?
C79 C78 1.380(10) . ?
C21 C20 1.384(10) . ?
C21 C22 1.391(9) . ?
C33 C34 1.373(9) . ?
C59 C60 1.383(8) . ?
C25 C20 1.385(9) . ?
C25 C24 1.384(10) . ?
C89 C88 1.400(8) . ?
C70 C69 1.368(10) . ?
C95 C94 1.367(11) . ?
C88 C87 1.498(9) . ?
C110 C111 1.389(9) . ?
C105 C106 1.495(8) . ?
C16 C15 1.368(9) . ?
C16 C11 1.398(10) . ?
C46 C41 1.386(9) . ?
C15 C14 1.392(11) . ?
C34 C35 1.496(9) . ?
C50 C51 1.395(10) . ?
C50 C55 1.394(9) . ?
C111 C106 1.390(9) . ?
C11 C12 1.397(10) . ?
C30 C29 1.381(11) . ?
C87 C86 1.388(10) . ?
C87 C82 1.376(11) . ?
C35 C36 1.379(11) . ?
C35 C40 1.336(11) . ?
C99 C100 1.378(11) . ?
C51 C52 1.393(10) . ?
C12 C13 1.346(13) . ?
C55 C54 1.404(10) . ?
C54 C53 1.363(12) . ?
C53 C52 1.385(12) . ?
C22 C23 1.359(11) . ?
C86 C85 1.383(11) . ?
C36 C37 1.394(11) . ?
C23 C24 1.384(12) . ?
C82 C83 1.386(13) . ?
C13 C14 1.371(14) . ?
C85 C84 1.367(14) . ?
C40 C39 1.444(13) . ?
C37 C38 1.316(13) . ?
C38 C39 1.340(14) . ?
C29 C28 1.383(14) . ?
C27 C28 1.412(14) . ?
C83 C84 1.432(15) . ?

loop_
_geom_torsion_atom_site_label_1
_geom_torsion_atom_site_label_2
_geom_torsion_atom_site_label_3
_geom_torsion_atom_site_label_4
_geom_torsion
_geom_torsion_site_symmetry_1
_geom_torsion_site_symmetry_2
_geom_torsion_site_symmetry_3
_geom_torsion_site_symmetry_4
_geom_torsion_publ_flag
Gd2 O15 C64 N5 -2.7(8) . . . . ?
Gd2 O15 C64 C65 179.8(4) . . . . ?
Gd2 O17 C75 C74 -18.1(9) . . . . ?
Gd2 O17 C75 C76 161.1(4) . . . . ?
Gd2 O18 C73 C72 -157.1(4) . . . . ?
Gd2 O18 C73 C74 20.4(9) . . . . ?
Gd2 N4 C63 C62 -1.7(10) . . . . ?
Gd2 O14 C57 C58 8.6(6) 2_656 . . . ?
Gd2 O14 C57 C58 -145.6(4) . . . . ?
Gd2 O14 C57 C62 37.0(8) . . . . ?
Gd2 O14 C57 C62 -168.9(5) 2_656 . . . ?
Gd2 O13 C58 C57 -13.5(6) 2_656 . . . ?
Gd2 O13 C58 C59 165.3(5) 2_656 . . . ?
Gd4 O1 C2 C1 8.7(6) . . . . ?
Gd4 O1 C2 C3 -171.8(4) . . . . ?
Gd4 O2 C1 C2 142.0(4) 2_757 . . . ?
Gd4 O2 C1 C2 -6.8(6) . . . . ?
Gd4 O2 C1 C6 -39.5(7) 2_757 . . . ?
Gd4 O2 C1 C6 171.7(4) . . . . ?
Gd4 O9 C19 C18 32.6(9) . . . . ?
Gd4 O9 C19 C20 -146.0(4) . . . . ?
Gd4 O10 C17 C18 -15.7(9) . . . . ?
Gd4 O10 C17 C16 162.6(4) . . . . ?
Gd4 O3 C8 N2 0.2(7) 2_757 . . . ?
Gd4 O3 C8 C9 179.9(3) 2_757 . . . ?
Gd4 N1 N2 C8 0.2(5) 2_757 . . . ?
Gd4 N1 C7 C6 -2.3(8) 2_757 . . . ?
Gd6 O15 C64 N5 160.1(4) 2_656 . . . ?
Gd6 O15 C64 C65 -17.5(7) 2_656 . . . ?
Gd6 O19 C90 C91 166.0(4) . . . . ?
Gd6 O19 C90 C89 -13.3(9) . . . . ?
Gd6 O20 C88 C89 19.3(11) . . . . ?
Gd6 O20 C88 C87 -161.6(5) . . . . ?
Gd6 O22 C105 C104 8.4(10) . . . . ?
Gd6 O22 C105 C106 -170.1(4) . . . . ?
Gd6 O13 C58 C57 175.9(3) . . . . ?
Gd6 O13 C58 C59 -5.3(8) . . . . ?
Gd6 O21 C103 C102 152.7(4) . . . . ?
Gd6 O21 C103 C104 -26.8(9) . . . . ?
Gd6 N6 C65 C64 2.5(7) 2_656 . . . ?
Gd6 N6 C65 C66 -174.5(5) 2_656 . . . ?
Gd8 O1 C2 C1 177.1(3) . . . . ?
Gd8 O1 C2 C3 -3.4(8) . . . . ?
Gd8 O8 C47 C48 -17.9(9) . . . . ?
Gd8 O8 C47 C46 163.1(4) . . . . ?
Gd8 N3 C9 C10 172.3(5) 2_757 . . . ?
Gd8 N3 C9 C8 -7.6(7) 2_757 . . . ?
Gd8 O3 C8 N2 -156.3(4) 2_757 . . . ?
Gd8 O3 C8 C9 23.4(6) 2_757 . . . ?
Gd8 O6 C34 C33 -34.5(10) . . . . ?
Gd8 O6 C34 C35 143.0(5) . . . . ?
Gd8 O7 C49 C48 27.0(9) . . . . ?
Gd8 O7 C49 C50 -154.3(4) . . . . ?
Gd8 O5 C32 C31 -159.1(4) . . . . ?
Gd8 O5 C32 C33 20.1(10) . . . . ?
O1 C2 C1 O2 -1.5(7) . . . . ?
O1 C2 C1 C6 179.9(5) . . . . ?
O1 C2 C3 C4 178.4(5) . . . . ?
O2 C1 C6 C7 4.2(8) . . . . ?
O2 C1 C6 C5 -176.8(5) . . . . ?
O15 C64 C65 N6 8.6(7) . . . . ?
O15 C64 C65 C66 -174.3(6) . . . . ?
O19 C90 C91 C92 147.2(6) . . . . ?
O19 C90 C91 C96 -33.8(8) . . . . ?
O19 C90 C89 C88 -3.5(11) . . . . ?
O17 C75 C74 C73 1.7(10) . . . . ?
O17 C75 C76 C77 144.3(6) . . . . ?
O17 C75 C76 C81 -35.5(8) . . . . ?
O20 C88 C87 C86 172.6(8) . . . . ?
O20 C88 C87 C82 -7.4(12) . . . . ?
O9 C19 C18 C17 -4.7(10) . . . . ?
O9 C19 C20 C21 -18.1(9) . . . . ?
O9 C19 C20 C25 161.1(6) . . . . ?
O8 C47 C48 C49 -3.5(11) . . . . ?
O8 C47 C46 C45 -140.4(6) . . . . ?
O8 C47 C46 C41 40.3(8) . . . . ?
O22 C105 C106 C107 -138.9(6) . . . . ?
O22 C105 C106 C111 39.3(8) . . . . ?
N5 N4 C63 C62 177.8(6) . . . . ?
N5 C64 C65 N6 -169.1(5) . . . . ?
N5 C64 C65 C66 8.0(9) . . . . ?
N4 N5 C64 O15 -2.0(8) . . . . ?
N4 N5 C64 C65 175.5(5) . . . . ?
N4 C63 C62 C57 -10.8(12) . . . . ?
N4 C63 C62 C61 169.2(7) . . . . ?
O14 C57 C62 C63 -6.2(10) . . . . ?
O14 C57 C62 C61 173.9(6) . . . . ?
O10 C17 C18 C19 -3.0(11) . . . . ?
O10 C17 C16 C15 148.6(7) . . . . ?
O10 C17 C16 C11 -33.8(9) . . . . ?
O3 C8 C9 N3 -9.1(7) . . . . ?
O3 C8 C9 C10 171.1(5) . . . . ?
O4 N3 C9 C10 0.6(8) . . . . ?
O4 N3 C9 C8 -179.3(4) . . . . ?
O6 C34 C35 C36 -150.1(8) . . . . ?
O6 C34 C35 C40 24.1(13) . . . . ?
O7 C49 C48 C47 -0.7(11) . . . . ?
O7 C49 C50 C51 -20.1(9) . . . . ?
O7 C49 C50 C55 157.2(6) . . . . ?
O13 C58 C57 O14 3.8(8) . . . . ?
O13 C58 C57 C62 -178.6(5) . . . . ?
O13 C58 C59 C60 -177.8(7) . . . . ?
O5 C32 C33 C34 10.0(11) . . . . ?
O16 N6 C65 C64 177.2(5) . . . . ?
O16 N6 C65 C66 0.1(9) . . . . ?
C64 N5 N4 Gd2 5.3(6) . . . . ?
C64 N5 N4 C63 -174.3(5) . . . . ?
N1 N2 C8 O3 -0.3(7) . . . . ?
N1 N2 C8 C9 -180.0(4) . . . . ?
N1 C7 C6 C1 16.7(9) . . . . ?
N1 C7 C6 C5 -162.4(6) . . . . ?
N2 N1 C7 C6 -179.9(5) . . . . ?
N2 C8 C9 N3 170.7(5) . . . . ?
N2 C8 C9 C10 -9.2(8) . . . . ?
C2 C1 C6 C7 -177.3(5) . . . . ?
C2 C1 C6 C5 1.7(8) . . . . ?
C2 C3 C4 C5 1.8(9) . . . . ?
C63 C62 C61 C60 -178.7(8) . . . . ?
C1 C2 C3 C4 -2.1(9) . . . . ?
C1 C6 C5 C4 -2.0(9) . . . . ?
C7 N1 N2 C8 178.1(5) . . . . ?
C7 C6 C5 C4 177.1(6) . . . . ?
C90 C91 C92 C93 179.1(6) . . . . ?
C90 C91 C96 C95 -177.8(7) . . . . ?
C90 C89 C88 O20 1.0(12) . . . . ?
C90 C89 C88 C87 -178.1(7) . . . . ?
C43 C42 C41 C46 2.2(9) . . . . ?
C17 C16 C15 C14 -180.0(8) . . . . ?
C17 C16 C11 C12 -179.8(7) . . . . ?
C31 C26 C27 C28 -5.1(18) . . . . ?
C31 C32 C33 C34 -170.8(7) . . . . ?
C31 C30 C29 C28 -1.7(17) . . . . ?
C18 C19 C20 C21 163.3(6) . . . . ?
C18 C19 C20 C25 -17.5(10) . . . . ?
C18 C17 C16 C15 -33.0(10) . . . . ?
C18 C17 C16 C11 144.6(7) . . . . ?
C47 C46 C41 C42 177.9(5) . . . . ?
C6 C5 C4 C3 0.3(9) . . . . ?
C91 C90 C89 C88 177.3(6) . . . . ?
C91 C92 C93 C94 -1.2(11) . . . . ?
C91 C96 C95 C94 -1.6(13) . . . . ?
C42 C43 C44 C45 0.6(11) . . . . ?
C101 C102 C97 C98 -1.6(10) . . . . ?
C101 C102 C103 O21 -160.5(6) . . . . ?
C101 C102 C103 C104 19.0(9) . . . . ?
C102 C101 C100 C99 -0.7(12) . . . . ?
C102 C97 C98 C99 1.4(11) . . . . ?
C92 C91 C96 C95 1.2(11) . . . . ?
C92 C93 C94 C95 0.9(12) . . . . ?
C58 C57 C62 C63 176.4(6) . . . . ?
C58 C57 C62 C61 -3.6(10) . . . . ?
C58 C59 C60 C61 -3.3(13) . . . . ?
C75 C74 C73 O18 -2.6(10) . . . . ?
C75 C74 C73 C72 174.8(5) . . . . ?
C75 C76 C81 C80 178.5(6) . . . . ?
C49 C50 C51 C52 178.8(7) . . . . ?
C49 C50 C55 C54 -178.6(7) . . . . ?
C72 C71 C70 C69 -0.1(12) . . . . ?
C74 C75 C76 C77 -36.4(9) . . . . ?
C74 C75 C76 C81 143.7(6) . . . . ?
C73 C72 C71 C70 -177.8(6) . . . . ?
C73 C72 C67 C68 177.5(6) . . . . ?
C57 C58 C59 C60 1.0(11) . . . . ?
C57 C62 C61 C60 1.2(12) . . . . ?
C77 C76 C81 C80 -1.3(10) . . . . ?
C80 C79 C78 C77 -1.0(11) . . . . ?
C109 C110 C111 C106 2.0(10) . . . . ?
C48 C47 C46 C45 40.5(9) . . . . ?
C48 C47 C46 C41 -138.8(6) . . . . ?
C48 C49 C50 C51 158.6(6) . . . . ?
C48 C49 C50 C55 -24.1(10) . . . . ?
C62 C61 C60 C59 2.2(14) . . . . ?
C71 C72 C73 O18 -173.3(6) . . . . ?
C71 C72 C73 C74 9.1(9) . . . . ?
C71 C72 C67 C68 -2.1(10) . . . . ?
C71 C70 C69 C68 -1.2(12) . . . . ?
C26 C31 C32 O5 23.2(11) . . . . ?
C26 C31 C32 C33 -156.1(8) . . . . ?
C26 C31 C30 C29 1.6(14) . . . . ?
C26 C27 C28 C29 5(2) . . . . ?
C97 C102 C103 O21 13.6(8) . . . . ?
C97 C102 C103 C104 -166.9(6) . . . . ?
C97 C98 C99 C100 -0.9(12) . . . . ?
C96 C91 C92 C93 0.1(10) . . . . ?
C96 C95 C94 C93 0.5(13) . . . . ?
C104 C105 C106 C107 42.6(9) . . . . ?
C104 C105 C106 C111 -139.3(6) . . . . ?
C76 C75 C74 C73 -177.5(6) . . . . ?
C76 C77 C78 C79 -2.0(11) . . . . ?
C98 C99 C100 C101 0.5(12) . . . . ?
C45 C46 C41 C42 -1.3(9) . . . . ?
C32 C31 C26 C27 -176.2(10) . . . . ?
C32 C31 C30 C29 179.6(9) . . . . ?
C32 C33 C34 O6 -3.3(12) . . . . ?
C32 C33 C34 C35 179.2(7) . . . . ?
C67 C68 C69 C70 0.9(13) . . . . ?
C67 C72 C73 O18 7.1(8) . . . . ?
C67 C72 C73 C74 -170.4(6) . . . . ?
C67 C72 C71 C70 1.7(10) . . . . ?
C3 C2 C1 O2 178.9(5) . . . . ?
C3 C2 C1 C6 0.3(8) . . . . ?
C79 C80 C81 C76 -1.7(11) . . . . ?
C108 C109 C110 C111 -1.0(11) . . . . ?
C108 C107 C106 C105 175.5(6) . . . . ?
C108 C107 C106 C111 -2.6(10) . . . . ?
C21 C22 C23 C24 1.6(16) . . . . ?
C33 C34 C35 C36 27.6(12) . . . . ?
C33 C34 C35 C40 -158.2(9) . . . . ?
C103 C102 C97 C98 -175.9(6) . . . . ?
C103 C104 C105 O22 4.5(10) . . . . ?
C103 C104 C105 C106 -177.0(6) . . . . ?
C59 C58 C57 O14 -175.1(6) . . . . ?
C59 C58 C57 C62 2.5(9) . . . . ?
C89 C90 C91 C92 -33.4(9) . . . . ?
C89 C90 C91 C96 145.5(7) . . . . ?
C89 C88 C87 C86 -8.2(12) . . . . ?
C89 C88 C87 C82 171.7(9) . . . . ?
C88 C87 C86 C85 -176.8(9) . . . . ?
C88 C87 C82 C83 -178.7(11) . . . . ?
C110 C109 C108 C107 -1.7(11) . . . . ?
C110 C111 C106 C107 -0.2(10) . . . . ?
C110 C111 C106 C105 -178.4(6) . . . . ?
C105 C104 C103 O21 4.3(10) . . . . ?
C105 C104 C103 C102 -175.2(6) . . . . ?
C16 C17 C18 C19 178.7(6) . . . . ?
C16 C15 C14 C13 -1.9(16) . . . . ?
C16 C11 C12 C13 1.4(14) . . . . ?
C46 C47 C48 C49 175.5(6) . . . . ?
C46 C45 C44 C43 0.3(10) . . . . ?
C15 C16 C11 C12 -2.2(12) . . . . ?
C34 C35 C36 C37 177.6(9) . . . . ?
C34 C35 C40 C39 -176.4(10) . . . . ?
C50 C49 C48 C47 -179.3(6) . . . . ?
C50 C51 C52 C53 -0.1(13) . . . . ?
C50 C55 C54 C53 0.0(12) . . . . ?
C44 C43 C42 C41 -1.8(10) . . . . ?
C44 C45 C46 C47 -179.2(6) . . . . ?
C44 C45 C46 C41 0.1(9) . . . . ?
C78 C77 C76 C75 -176.6(6) . . . . ?
C78 C77 C76 C81 3.2(10) . . . . ?
C106 C107 C108 C109 3.5(10) . . . . ?
C11 C16 C15 C14 2.5(13) . . . . ?
C11 C12 C13 C14 -0.8(17) . . . . ?
C20 C19 C18 C17 173.8(6) . . . . ?
C20 C21 C22 C23 -1.2(13) . . . . ?
C20 C25 C24 C23 -3.2(14) . . . . ?
C30 C31 C26 C27 2.0(15) . . . . ?
C30 C31 C32 O5 -154.9(7) . . . . ?
C30 C31 C32 C33 25.8(11) . . . . ?
C30 C29 C28 C27 -2(2) . . . . ?
C87 C86 C85 C84 -4.5(18) . . . . ?
C87 C82 C83 C84 -4(2) . . . . ?
C81 C80 C79 C78 2.9(11) . . . . ?
C69 C68 C67 C72 0.8(12) . . . . ?
C35 C36 C37 C38 -4.6(17) . . . . ?
C35 C40 C39 C38 2(2) . . . . ?
C51 C50 C55 C54 -1.3(11) . . . . ?
C12 C13 C14 C15 1.1(17) . . . . ?
C100 C101 C102 C97 1.2(11) . . . . ?
C100 C101 C102 C103 175.2(6) . . . . ?
C55 C50 C51 C52 1.4(11) . . . . ?
C55 C54 C53 C52 1.2(14) . . . . ?
C54 C53 C52 C51 -1.2(14) . . . . ?
C22 C21 C20 C19 177.9(7) . . . . ?
C22 C21 C20 C25 -1.3(11) . . . . ?
C22 C23 C24 C25 0.6(16) . . . . ?
C86 C87 C82 C83 1.3(18) . . . . ?
C86 C85 C84 C83 1(2) . . . . ?
C36 C35 C40 C39 -2.0(17) . . . . ?
C36 C37 C38 C39 5(2) . . . . ?
C82 C87 C86 C85 3.2(16) . . . . ?
C82 C83 C84 C85 3(2) . . . . ?
C24 C25 C20 C19 -175.7(7) . . . . ?
C24 C25 C20 C21 3.5(12) . . . . ?
C40 C35 C36 C37 3.2(15) . . . . ?
C37 C38 C39 C40 -4(2) . . . . ?
